data_7039799
loop_
_publ_author_name
'Jeyalakshmi, Kumaramangalam'
'Haribabu, Jebiti'
'Bhuvanesh, Nattamai S. P.'
'Karvembu, Ramasamy'

_publ_section_title
;
 Half-sandwich RuCl2(\h(6)-p-cymene) core complexes containing sulfur
 donor aroylthiourea ligands: DNA and protein binding, DNA cleavage and
 cytotoxic studies.
;
_journal_issue 31
_journal_name_full 'Dalton transactions (Cambridge, England : 2003)'
_journal_page_first 12518
_journal_page_last 12531
_journal_paper_doi 10.1039/c6dt01167e
_journal_volume 45
_journal_year 2016
_chemical_formula_moiety 'C23 H26 Cl2 N2 O Ru S2'
_chemical_formula_sum 'C23 H26 Cl2 N2 O Ru S2'
_chemical_formula_weight 582.55
_chemical_name_systematic
;
 ?
;
_space_group_crystal_system triclinic
_space_group_IT_number 2
_space_group_name_Hall '-P 1'
_space_group_name_H-M_alt 'P -1'
_symmetry_space_group_name_Hall '-P 1'
_symmetry_space_group_name_H-M 'P -1'
_atom_sites_solution_hydrogens geom
_audit_creation_date 2014-07-03
_audit_creation_method
;
Olex2 1.2-beta
(compiled 2013.09.17 svn.r2790 for OlexSys, GUI svn.r4601)
;
_audit_update_record
;
2016-01-05 deposited with the CCDC.
2016-07-05 downloaded from the CCDC.
;
_cell_angle_alpha 79.528(2)
_cell_angle_beta 80.344(2)
_cell_angle_gamma 85.730(2)
_cell_formula_units_Z 2
_cell_length_a 10.035(2)
_cell_length_b 10.272(2)
_cell_length_c 12.006(2)
_cell_measurement_reflns_used 8753
_cell_measurement_temperature 110.15
_cell_measurement_theta_max 27.570
_cell_measurement_theta_min 2.432
_cell_volume 1198.5(4)
_computing_data_reduction 'SAINT v8.27A (Bruker, 2012)'
_computing_molecular_graphics
;
O. V. Dolomanov, L. J. Bourhis, R. J. Gildea, J. A. K. Howard and H. Puschmann,
OLEX2: a complete structure solution, refinement and analysis program.
J. Appl. Cryst. (2009). 42, 339-341.
;
_computing_publication_material
;
O. V. Dolomanov, L. J. Bourhis, R. J. Gildea, J. A. K. Howard and H. Puschmann,
OLEX2: a complete structure solution, refinement and analysis program.
J. Appl. Cryst. (2009). 42, 339-341.
;
_computing_structure_refinement
;
SHELX, G.M. Sheldrick, Acta Cryst.
(2008). A64, 112-122
;
_diffrn_ambient_temperature 110.15
_diffrn_measured_fraction_theta_full 0.995
_diffrn_measured_fraction_theta_max 0.974
_diffrn_measurement_device_type 'Bruker APEX-II CCD'
_diffrn_measurement_method '\f and \w scans'
_diffrn_radiation_monochromator graphite
_diffrn_radiation_type MoK\a
_diffrn_radiation_wavelength 0.71073
_diffrn_reflns_av_R_equivalents 0.0477
_diffrn_reflns_av_unetI/netI 0.0517
_diffrn_reflns_Laue_measured_fraction_full 0.995
_diffrn_reflns_Laue_measured_fraction_max 0.974
_diffrn_reflns_limit_h_max 12
_diffrn_reflns_limit_h_min -13
_diffrn_reflns_limit_k_max 13
_diffrn_reflns_limit_k_min -13
_diffrn_reflns_limit_l_max 15
_diffrn_reflns_limit_l_min -15
_diffrn_reflns_number 13773
_diffrn_reflns_point_group_measured_fraction_full 0.995
_diffrn_reflns_point_group_measured_fraction_max 0.974
_diffrn_reflns_theta_full 25.242
_diffrn_reflns_theta_max 27.604
_diffrn_reflns_theta_min 2.061
_diffrn_standards_number 0
_exptl_absorpt_coefficient_mu 1.070
_exptl_absorpt_correction_T_max 0.7456
_exptl_absorpt_correction_T_min 0.6001
_exptl_absorpt_correction_type multi-scan
_exptl_absorpt_process_details
;
SADABS-2012/1 (Bruker,2012) was used for absorption correction.
wR2(int) was 0.0928 before and 0.0651 after correction.
The Ratio of minimum to maximum transmission is 0.8049.
The \l/2 correction factor is 0.0015.
;
_exptl_crystal_colour brown
_exptl_crystal_colour_primary brown
_exptl_crystal_density_diffrn 1.614
_exptl_crystal_description block
_exptl_crystal_F_000 592
_exptl_crystal_size_max 0.46
_exptl_crystal_size_mid 0.2
_exptl_crystal_size_min 0.18
_refine_diff_density_max 0.408
_refine_diff_density_min -0.638
_refine_diff_density_rms 0.089
_refine_ls_extinction_method none
_refine_ls_goodness_of_fit_ref 1.042
_refine_ls_hydrogen_treatment constr
_refine_ls_matrix_type full
_refine_ls_number_parameters 284
_refine_ls_number_reflns 5422
_refine_ls_number_restraints 0
_refine_ls_restrained_S_all 1.042
_refine_ls_R_factor_all 0.0323
_refine_ls_R_factor_gt 0.0290
_refine_ls_shift/su_max 0.002
_refine_ls_shift/su_mean 0.000
_refine_ls_structure_factor_coef Fsqd
_refine_ls_weighting_details 'w=1/[\s^2^(Fo^2^)+(0.0255P)^2^+0.5095P] where P=(Fo^2^+2Fc^2^)/3'
_refine_ls_weighting_scheme calc
_refine_ls_wR_factor_gt 0.0742
_refine_ls_wR_factor_ref 0.0769
_reflns_Friedel_coverage 0.000
_reflns_number_gt 4939
_reflns_number_total 5422
_reflns_threshold_expression 'I > 2\s(I)'
_cod_data_source_file c6dt01167e2.cif
_cod_data_source_block ruc4
_cod_depositor_comments 'Adding full bibliography for 7039793--7039799.cif.'
_cod_original_cell_volume 1198.4(4)
_cod_database_code 7039799
_shelxl_version_number 2013-4
_shelx_space_group_comment
;
The symmetry employed for this shelxl refinement is uniquely defined
by the following loop, which should always be used as a source of
symmetry information in preference to the above space-group names.
They are only intended as comments.
;
_shelx_estimated_absorpt_t_max 0.831
_shelx_estimated_absorpt_t_min 0.639
_olex2_refinement_description
;
1. Fixed Uiso
 At 1.2 times of:
  All C(H) groups, All N(H) groups
 At 1.5 times of:
  All C(H,H,H) groups
2.a Ternary CH refined with riding coordinates:
 C20(H20)
2.b Aromatic/amide H refined with riding coordinates:
 N1(H1), N2(H2), C4(H4), C5(H5), C6(H6), C9(H9), C10(H10), C11(H11), C12(H12),
 C15(H15), C16(H16), C18(H18), C19(H19)
2.c Idealised Me refined as rotating group:
 C13(H13A,H13B,H13C), C21(H21A,H21B,H21C), C22(H22A,H22B,H22C), C23(H23A,H23B,
 H23C)
;

loop_
_space_group_symop_operation_xyz
'x, y, z'
'-x, -y, -z'

loop_
_atom_site_label
_atom_site_type_symbol
_atom_site_fract_x
_atom_site_fract_y
_atom_site_fract_z
_atom_site_U_iso_or_equiv
_atom_site_adp_type
_atom_site_occupancy
_atom_site_site_symmetry_order
_atom_site_calc_flag
_atom_site_refinement_flags_posn
_atom_site_refinement_flags_adp
Ru1 Ru 0.74479(2) 0.64934(2) 0.54983(2) 0.01541(6) Uani 1 1 d . .
Cl1 Cl 0.71812(6) 0.42006(5) 0.64705(4) 0.02239(12) Uani 1 1 d . .
Cl2 Cl 0.91000(5) 0.67033(5) 0.67066(5) 0.02243(12) Uani 1 1 d . .
S1 S 0.57303(5) 0.73035(5) 0.69071(4) 0.01979(12) Uani 1 1 d . .
S2 S 0.88403(6) 0.37536(6) 1.09842(5) 0.02764(13) Uani 1 1 d . .
O1 O 0.67055(18) 0.58044(16) 1.05044(13) 0.0282(4) Uani 1 1 d . .
N1 N 0.67167(18) 0.56749(17) 0.86196(15) 0.0179(4) Uani 1 1 d . .
H1 H 0.6904 0.5127 0.8124 0.021 Uiso 1 1 calc R U
N2 N 0.55712(19) 0.75976(18) 0.90645(15) 0.0204(4) Uani 1 1 d . .
H2 H 0.5680 0.7289 0.9779 0.024 Uiso 1 1 calc R U
C1 C 0.6025(2) 0.6836(2) 0.82807(17) 0.0172(4) Uani 1 1 d . .
C2 C 0.7153(2) 0.5279(2) 0.96730(17) 0.0184(4) Uani 1 1 d . .
C3 C 0.8207(2) 0.4220(2) 0.97174(18) 0.0193(4) Uani 1 1 d . .
C4 C 0.8856(2) 0.3535(2) 0.88841(19) 0.0248(5) Uani 1 1 d . .
H4 H 0.8651 0.3656 0.8127 0.030 Uiso 1 1 calc R U
C5 C 0.9869(3) 0.2626(3) 0.9293(2) 0.0344(6) Uani 1 1 d . .
H5 H 1.0424 0.2067 0.8838 0.041 Uiso 1 1 calc R U
C6 C 0.9964(3) 0.2640(3) 1.0407(2) 0.0347(6) Uani 1 1 d . .
H6 H 1.0587 0.2090 1.0818 0.042 Uiso 1 1 calc R U
C7 C 0.4917(2) 0.8886(2) 0.88238(17) 0.0192(4) Uani 1 1 d . .
C8 C 0.5680(2) 0.9992(2) 0.83469(18) 0.0218(4) Uani 1 1 d . .
C9 C 0.4977(3) 1.1224(2) 0.82038(19) 0.0264(5) Uani 1 1 d . .
H9 H 0.5463 1.1997 0.7878 0.032 Uiso 1 1 calc R U
C10 C 0.3592(3) 1.1342(2) 0.85253(19) 0.0268(5) Uani 1 1 d . .
H10 H 0.3139 1.2191 0.8420 0.032 Uiso 1 1 calc R U
C11 C 0.2864(2) 1.0233(2) 0.8999(2) 0.0273(5) Uani 1 1 d . .
H11 H 0.1911 1.0316 0.9219 0.033 Uiso 1 1 calc R U
C12 C 0.3532(2) 0.8996(2) 0.91502(19) 0.0236(5) Uani 1 1 d . .
H12 H 0.3038 0.8227 0.9477 0.028 Uiso 1 1 calc R U
C13 C 0.7190(2) 0.9883(3) 0.8019(2) 0.0331(6) Uani 1 1 d . .
H13A H 0.7602 0.9526 0.8702 0.050 Uiso 1 1 calc R U
H13B H 0.7529 1.0762 0.7684 0.050 Uiso 1 1 calc R U
H13C H 0.7424 0.9289 0.7455 0.050 Uiso 1 1 calc R U
C14 C 0.7916(2) 0.8321(2) 0.42728(18) 0.0221(4) Uani 1 1 d . .
C15 C 0.8946(2) 0.7319(2) 0.40869(18) 0.0232(5) Uani 1 1 d . .
H15 H 0.9857 0.7505 0.4095 0.028 Uiso 1 1 calc R U
C16 C 0.8669(2) 0.6066(2) 0.38912(18) 0.0256(5) Uani 1 1 d . .
H16 H 0.9384 0.5425 0.3762 0.031 Uiso 1 1 calc R U
C17 C 0.7311(3) 0.5765(2) 0.38878(18) 0.0270(5) Uani 1 1 d . .
C18 C 0.6263(2) 0.6733(3) 0.40942(18) 0.0269(5) Uani 1 1 d . .
H18 H 0.5349 0.6538 0.4107 0.032 Uiso 1 1 calc R U
C19 C 0.6570(2) 0.7990(2) 0.42824(18) 0.0249(5) Uani 1 1 d . .
H19 H 0.5854 0.8628 0.4419 0.030 Uiso 1 1 calc R U
C20 C 0.8284(3) 0.9660(2) 0.4447(2) 0.0334(6) Uani 1 1 d . .
H20 H 0.8938 0.9511 0.5006 0.040 Uiso 1 1 calc R U
C21 C 0.7086(4) 1.0502(3) 0.4923(3) 0.0507(8) Uani 1 1 d . .
H21A H 0.6482 1.0754 0.4349 0.076 Uiso 1 1 calc R U
H21B H 0.7412 1.1302 0.5105 0.076 Uiso 1 1 calc R U
H21C H 0.6592 0.9992 0.5620 0.076 Uiso 1 1 calc R U
C22 C 0.9013(3) 1.0386(3) 0.3302(3) 0.0469(8) Uani 1 1 d . .
H22A H 0.9768 0.9819 0.3004 0.070 Uiso 1 1 calc R U
H22B H 0.9360 1.1209 0.3420 0.070 Uiso 1 1 calc R U
H22C H 0.8377 1.0594 0.2751 0.070 Uiso 1 1 calc R U
C23 C 0.6994(3) 0.4419(3) 0.3711(2) 0.0443(8) Uani 1 1 d . .
H23A H 0.7723 0.3778 0.3918 0.066 Uiso 1 1 calc R U
H23B H 0.6913 0.4451 0.2905 0.066 Uiso 1 1 calc R U
H23C H 0.6139 0.4150 0.4197 0.066 Uiso 1 1 calc R U

loop_
_atom_site_aniso_label
_atom_site_aniso_U_11
_atom_site_aniso_U_22
_atom_site_aniso_U_33
_atom_site_aniso_U_23
_atom_site_aniso_U_13
_atom_site_aniso_U_12
Ru1 0.01467(10) 0.01912(10) 0.01343(10) -0.00436(6) -0.00332(6) -0.00077(6)
Cl1 0.0296(3) 0.0191(3) 0.0202(3) -0.00582(19) -0.0059(2) -0.0016(2)
Cl2 0.0193(2) 0.0276(3) 0.0231(3) -0.0065(2) -0.00854(19) -0.0021(2)
S1 0.0217(3) 0.0238(3) 0.0147(2) -0.0055(2) -0.00658(19) 0.0078(2)
S2 0.0312(3) 0.0298(3) 0.0208(3) 0.0002(2) -0.0092(2) 0.0064(2)
O1 0.0415(10) 0.0259(9) 0.0157(7) -0.0048(6) -0.0057(7) 0.0133(7)
N1 0.0222(9) 0.0159(8) 0.0158(8) -0.0052(7) -0.0049(7) 0.0074(7)
N2 0.0284(10) 0.0192(9) 0.0132(8) -0.0040(7) -0.0062(7) 0.0107(7)
C1 0.0174(10) 0.0184(10) 0.0159(10) -0.0039(8) -0.0033(7) 0.0028(8)
C2 0.0232(10) 0.0153(10) 0.0160(10) -0.0008(8) -0.0041(8) 0.0025(8)
C3 0.0208(10) 0.0182(10) 0.0168(10) 0.0022(8) -0.0033(8) 0.0020(8)
C4 0.0242(11) 0.0273(12) 0.0209(11) -0.0025(9) -0.0043(9) 0.0105(9)
C5 0.0317(13) 0.0353(14) 0.0331(14) -0.0047(11) -0.0059(10) 0.0179(11)
C6 0.0294(13) 0.0356(14) 0.0347(14) 0.0038(11) -0.0093(10) 0.0137(11)
C7 0.0262(11) 0.0188(10) 0.0130(9) -0.0043(8) -0.0065(8) 0.0082(8)
C8 0.0248(11) 0.0256(11) 0.0157(10) -0.0056(8) -0.0050(8) 0.0026(9)
C9 0.0377(13) 0.0218(11) 0.0202(11) -0.0018(9) -0.0083(9) 0.0005(9)
C10 0.0406(14) 0.0211(11) 0.0209(11) -0.0058(9) -0.0137(10) 0.0107(10)
C11 0.0240(11) 0.0314(13) 0.0276(12) -0.0082(10) -0.0081(9) 0.0094(9)
C12 0.0264(11) 0.0229(11) 0.0220(11) -0.0053(9) -0.0047(9) 0.0027(9)
C13 0.0280(13) 0.0409(15) 0.0290(13) -0.0048(11) -0.0025(10) -0.0005(11)
C14 0.0270(11) 0.0239(11) 0.0152(10) 0.0018(8) -0.0079(8) -0.0033(9)
C15 0.0188(10) 0.0309(12) 0.0177(10) 0.0022(9) -0.0019(8) -0.0059(9)
C16 0.0283(12) 0.0299(12) 0.0155(10) -0.0039(9) 0.0054(9) -0.0006(9)
C17 0.0383(13) 0.0351(13) 0.0088(10) -0.0059(9) 0.0011(9) -0.0149(10)
C18 0.0216(11) 0.0482(15) 0.0128(10) -0.0033(9) -0.0062(8) -0.0114(10)
C19 0.0226(11) 0.0383(13) 0.0136(10) -0.0014(9) -0.0080(8) 0.0048(9)
C20 0.0508(16) 0.0245(12) 0.0288(13) 0.0019(10) -0.0224(11) -0.0064(11)
C21 0.087(3) 0.0245(14) 0.0418(17) -0.0059(12) -0.0175(16) 0.0067(15)
C22 0.063(2) 0.0346(15) 0.0458(17) 0.0078(13) -0.0191(15) -0.0276(14)
C23 0.071(2) 0.0448(17) 0.0208(12) -0.0150(11) 0.0053(12) -0.0299(15)

loop_
_atom_type_symbol
_atom_type_description
_atom_type_scat_dispersion_real
_atom_type_scat_dispersion_imag
_atom_type_scat_source
C C 0.0033 0.0016 'International Tables Vol C Tables 4.2.6.8 and 6.1.1.4'
H H 0.0000 0.0000 'International Tables Vol C Tables 4.2.6.8 and 6.1.1.4'
N N 0.0061 0.0033 'International Tables Vol C Tables 4.2.6.8 and 6.1.1.4'
O O 0.0106 0.0060 'International Tables Vol C Tables 4.2.6.8 and 6.1.1.4'
S S 0.1246 0.1234 'International Tables Vol C Tables 4.2.6.8 and 6.1.1.4'
Cl Cl 0.1484 0.1585 'International Tables Vol C Tables 4.2.6.8 and 6.1.1.4'
Ru Ru -1.2594 0.8363 'International Tables Vol C Tables 4.2.6.8 and 6.1.1.4'

loop_
_geom_angle_atom_site_label_1
_geom_angle_atom_site_label_2
_geom_angle_atom_site_label_3
_geom_angle
Cl2 Ru1 Cl1 88.73(2)
S1 Ru1 Cl1 91.93(2)
S1 Ru1 Cl2 88.17(2)
C14 Ru1 Cl1 166.04(6)
C14 Ru1 Cl2 96.14(6)
C14 Ru1 S1 101.27(6)
C14 Ru1 C16 68.74(9)
C14 Ru1 C17 81.13(9)
C15 Ru1 Cl1 129.88(6)
C15 Ru1 Cl2 85.65(6)
C15 Ru1 S1 137.45(7)
C15 Ru1 C14 38.14(9)
C15 Ru1 C16 37.57(9)
C15 Ru1 C17 67.64(9)
C15 Ru1 C18 80.16(8)
C15 Ru1 C19 67.96(9)
C16 Ru1 Cl1 97.40(6)
C16 Ru1 Cl2 104.39(7)
C16 Ru1 S1 164.45(7)
C16 Ru1 C17 37.42(9)
C17 Ru1 Cl1 86.74(6)
C17 Ru1 Cl2 140.06(7)
C17 Ru1 S1 131.61(7)
C18 Ru1 Cl1 105.26(7)
C18 Ru1 Cl2 164.43(6)
C18 Ru1 S1 97.95(7)
C18 Ru1 C14 68.68(9)
C18 Ru1 C16 67.63(9)
C18 Ru1 C17 37.38(9)
C19 Ru1 Cl1 141.18(7)
C19 Ru1 Cl2 129.61(7)
C19 Ru1 S1 84.51(6)
C19 Ru1 C14 37.92(9)
C19 Ru1 C16 80.41(9)
C19 Ru1 C17 67.98(9)
C19 Ru1 C18 37.92(9)
C1 S1 Ru1 113.95(7)
C6 S2 C3 91.45(12)
C1 N1 H1 117.0
C1 N1 C2 126.07(17)
C2 N1 H1 117.0
C1 N2 H2 117.8
C1 N2 C7 124.47(18)
C7 N2 H2 117.8
N1 C1 S1 121.59(15)
N2 C1 S1 120.45(16)
N2 C1 N1 117.96(18)
O1 C2 N1 122.19(19)
O1 C2 C3 122.06(19)
N1 C2 C3 115.72(18)
C2 C3 S2 117.39(16)
C4 C3 S2 111.71(16)
C4 C3 C2 130.8(2)
C3 C4 H4 124.2
C3 C4 C5 111.7(2)
C5 C4 H4 124.2
C4 C5 H5 123.6
C6 C5 C4 112.7(2)
C6 C5 H5 123.6
S2 C6 H6 123.8
C5 C6 S2 112.41(18)
C5 C6 H6 123.8
C8 C7 N2 120.43(19)
C12 C7 N2 117.6(2)
C12 C7 C8 121.9(2)
C7 C8 C9 117.0(2)
C7 C8 C13 122.1(2)
C9 C8 C13 120.9(2)
C8 C9 H9 119.2
C10 C9 C8 121.5(2)
C10 C9 H9 119.2
C9 C10 H10 119.9
C11 C10 C9 120.3(2)
C11 C10 H10 119.9
C10 C11 H11 120.2
C10 C11 C12 119.6(2)
C12 C11 H11 120.2
C7 C12 C11 119.7(2)
C7 C12 H12 120.1
C11 C12 H12 120.1
C8 C13 H13A 109.5
C8 C13 H13B 109.5
C8 C13 H13C 109.5
H13A C13 H13B 109.5
H13A C13 H13C 109.5
H13B C13 H13C 109.5
C15 C14 Ru1 69.67(12)
C15 C14 C20 120.1(2)
C19 C14 Ru1 69.97(13)
C19 C14 C15 116.7(2)
C19 C14 C20 123.2(2)
C20 C14 Ru1 131.13(16)
Ru1 C15 H15 128.7
C14 C15 Ru1 72.18(12)
C14 C15 H15 118.7
C16 C15 Ru1 72.89(12)
C16 C15 C14 122.7(2)
C16 C15 H15 118.7
Ru1 C16 H16 130.6
C15 C16 Ru1 69.54(12)
C15 C16 H16 120.3
C15 C16 C17 119.5(2)
C17 C16 Ru1 72.12(12)
C17 C16 H16 120.3
C16 C17 Ru1 70.46(13)
C16 C17 C23 120.1(3)
C18 C17 Ru1 69.97(12)
C18 C17 C16 119.1(2)
C18 C17 C23 120.7(2)
C23 C17 Ru1 129.92(17)
Ru1 C18 H18 129.9
C17 C18 Ru1 72.65(13)
C17 C18 H18 119.9
C19 C18 Ru1 70.08(12)
C19 C18 C17 120.3(2)
C19 C18 H18 119.9
Ru1 C19 H19 129.2
C14 C19 Ru1 72.11(12)
C14 C19 H19 119.1
C18 C19 Ru1 72.01(13)
C18 C19 C14 121.7(2)
C18 C19 H19 119.1
C14 C20 H20 107.8
C14 C20 C21 114.0(2)
C14 C20 C22 108.3(2)
C21 C20 H20 107.8
C21 C20 C22 110.8(2)
C22 C20 H20 107.8
C20 C21 H21A 109.5
C20 C21 H21B 109.5
C20 C21 H21C 109.5
H21A C21 H21B 109.5
H21A C21 H21C 109.5
H21B C21 H21C 109.5
C20 C22 H22A 109.5
C20 C22 H22B 109.5
C20 C22 H22C 109.5
H22A C22 H22B 109.5
H22A C22 H22C 109.5
H22B C22 H22C 109.5
C17 C23 H23A 109.5
C17 C23 H23B 109.5
C17 C23 H23C 109.5
H23A C23 H23B 109.5
H23A C23 H23C 109.5
H23B C23 H23C 109.5

loop_
_geom_bond_atom_site_label_1
_geom_bond_atom_site_label_2
_geom_bond_distance
Ru1 Cl1 2.4434(7)
Ru1 Cl2 2.4235(6)
Ru1 S1 2.4175(6)
Ru1 C14 2.192(2)
Ru1 C15 2.159(2)
Ru1 C16 2.203(2)
Ru1 C17 2.224(2)
Ru1 C18 2.190(2)
Ru1 C19 2.164(2)
S1 C1 1.701(2)
S2 C3 1.721(2)
S2 C6 1.701(3)
O1 C2 1.224(3)
N1 H1 0.8800
N1 C1 1.366(3)
N1 C2 1.389(3)
N2 H2 0.8800
N2 C1 1.332(3)
N2 C7 1.436(3)
C2 C3 1.460(3)
C3 C4 1.375(3)
C4 H4 0.9500
C4 C5 1.416(3)
C5 H5 0.9500
C5 C6 1.360(4)
C6 H6 0.9500
C7 C8 1.396(3)
C7 C12 1.382(3)
C8 C9 1.399(3)
C8 C13 1.501(3)
C9 H9 0.9500
C9 C10 1.380(3)
C10 H10 0.9500
C10 C11 1.380(4)
C11 H11 0.9500
C11 C12 1.389(3)
C12 H12 0.9500
C13 H13A 0.9800
C13 H13B 0.9800
C13 H13C 0.9800
C14 C15 1.422(3)
C14 C19 1.416(3)
C14 C20 1.509(3)
C15 H15 0.9500
C15 C16 1.405(3)
C16 H16 0.9500
C16 C17 1.420(3)
C17 C18 1.415(4)
C17 C23 1.501(4)
C18 H18 0.9500
C18 C19 1.415(4)
C19 H19 0.9500
C20 H20 1.0000
C20 C21 1.521(4)
C20 C22 1.534(4)
C21 H21A 0.9800
C21 H21B 0.9800
C21 H21C 0.9800
C22 H22A 0.9800
C22 H22B 0.9800
C22 H22C 0.9800
C23 H23A 0.9800
C23 H23B 0.9800
C23 H23C 0.9800

loop_
_geom_hbond_atom_site_label_D
_geom_hbond_atom_site_label_H
_geom_hbond_atom_site_label_A
_geom_hbond_distance_DH
_geom_hbond_distance_HA
_geom_hbond_distance_DA
_geom_hbond_angle_DHA
N1 H1 Cl1 0.88 2.32 3.1748(18) 163.6
N2 H2 O1 0.88 1.93 2.621(2) 134.0
C4 H4 Cl1 0.95 2.63 3.526(2) 158.2

loop_
_geom_torsion_atom_site_label_1
_geom_torsion_atom_site_label_2
_geom_torsion_atom_site_label_3
_geom_torsion_atom_site_label_4
_geom_torsion
Ru1 S1 C1 N1 -29.7(2)
Ru1 S1 C1 N2 150.92(15)
Ru1 C14 C15 C16 55.02(19)
Ru1 C14 C19 C18 -54.49(19)
Ru1 C14 C20 C21 -77.2(3)
Ru1 C14 C20 C22 158.8(2)
Ru1 C15 C16 C17 54.03(18)
Ru1 C16 C17 C18 52.16(18)
Ru1 C16 C17 C23 -125.5(2)
Ru1 C17 C18 C19 53.42(18)
Ru1 C18 C19 C14 54.54(19)
S2 C3 C4 C5 0.2(3)
O1 C2 C3 S2 -1.5(3)
O1 C2 C3 C4 -178.3(2)
N1 C2 C3 S2 176.78(15)
N1 C2 C3 C4 0.0(4)
N2 C7 C8 C9 -176.14(19)
N2 C7 C8 C13 2.7(3)
N2 C7 C12 C11 176.2(2)
C1 N1 C2 O1 16.4(3)
C1 N1 C2 C3 -161.9(2)
C1 N2 C7 C8 -79.1(3)
C1 N2 C7 C12 105.0(2)
C2 N1 C1 S1 171.65(17)
C2 N1 C1 N2 -8.9(3)
C2 C3 C4 C5 177.1(2)
C3 S2 C6 C5 0.3(2)
C3 C4 C5 C6 0.1(3)
C4 C5 C6 S2 -0.3(3)
C6 S2 C3 C2 -177.65(19)
C6 S2 C3 C4 -0.3(2)
C7 N2 C1 S1 -5.4(3)
C7 N2 C1 N1 175.2(2)
C7 C8 C9 C10 0.3(3)
C8 C7 C12 C11 0.4(3)
C8 C9 C10 C11 -0.1(3)
C9 C10 C11 C12 0.0(3)
C10 C11 C12 C7 -0.1(3)
C12 C7 C8 C9 -0.5(3)
C12 C7 C8 C13 178.4(2)
C13 C8 C9 C10 -178.6(2)
C14 C15 C16 Ru1 -54.71(19)
C14 C15 C16 C17 -0.7(3)
C15 C14 C19 Ru1 53.29(17)
C15 C14 C19 C18 -1.2(3)
C15 C14 C20 C21 -165.7(2)
C15 C14 C20 C22 70.4(3)
C15 C16 C17 Ru1 -52.83(18)
C15 C16 C17 C18 -0.7(3)
C15 C16 C17 C23 -178.4(2)
C16 C17 C18 Ru1 -52.38(18)
C16 C17 C18 C19 1.0(3)
C17 C18 C19 Ru1 -54.61(19)
C17 C18 C19 C14 -0.1(3)
C19 C14 C15 Ru1 -53.44(17)
C19 C14 C15 C16 1.6(3)
C19 C14 C20 C21 14.3(3)
C19 C14 C20 C22 -109.6(3)
C20 C14 C15 Ru1 126.6(2)
C20 C14 C15 C16 -178.4(2)
C20 C14 C19 Ru1 -126.7(2)
C20 C14 C19 C18 178.8(2)
C23 C17 C18 Ru1 125.3(2)
C23 C17 C18 C19 178.7(2)
